data_7129916
loop_
_publ_author_name
'Kusumoto, Sotaro'
'Suzuki, Ryo'
'Tachibana, Masaru'
'Sekine, Yoshihiro'
'Kim, Yang'
'Hayami, Shinya'

_publ_section_title
;
 Recrystallization solvent-dependent elastic/plastic flexibility of an
 <i>n</i>-dodecyl-substituted tetrachlorophthalimide.
;
_journal_issue 35
_journal_name_full 'Chemical communications (Cambridge, England)'
_journal_page_first 5411
_journal_page_last 5414
_journal_paper_doi 10.1039/d2cc00663d
_journal_volume 58
_journal_year 2022
_chemical_formula_moiety 'C20 H25 Cl4 N O2'
_chemical_formula_sum 'C20 H25 Cl4 N O2'
_chemical_formula_weight 453.21
_space_group_crystal_system triclinic
_space_group_IT_number 2
_space_group_name_Hall '-P 1'
_space_group_name_H-M_alt 'P -1'
_atom_sites_solution_hydrogens geom
_audit_creation_date 2022-03-07
_audit_creation_method
;
Olex2 1.5-ac5-020
(compiled 2021.11.16 svn.r5db059d7 for Rigaku Oxford Diffraction, GUI svn.r6430)
;
_audit_update_record
;
2022-03-07 deposited with the CCDC.	2022-03-29 downloaded from the CCDC.
;
_cell_angle_alpha 90.695(5)
_cell_angle_beta 90.006(6)
_cell_angle_gamma 105.259(6)
_cell_formula_units_Z 2
_cell_length_a 4.9963(4)
_cell_length_b 5.9993(4)
_cell_length_c 36.274(2)
_cell_measurement_reflns_used 2735
_cell_measurement_temperature 100
_cell_measurement_theta_max 30.6160
_cell_measurement_theta_min 3.4810
_cell_volume 1048.87(13)
_computing_cell_refinement 'CrysAlisPro 1.171.40.15 (Rigaku OD, 2018)'
_computing_data_collection 'CrysAlisPro 1.171.40.15 (Rigaku OD, 2018)'
_computing_data_reduction 'CrysAlisPro 1.171.40.15 (Rigaku OD, 2018)'
_computing_molecular_graphics 'Olex2 1.5-ac5-020 (Dolomanov et al., 2009)'
_computing_publication_material 'Olex2 1.5-ac5-020 (Dolomanov et al., 2009)'
_computing_structure_refinement 'SHELXL 2018/3 (Sheldrick, 2015)'
_computing_structure_solution 'SHELXT 2014/5 (Sheldrick, 2014)'
_diffrn_ambient_temperature 100.00
_diffrn_measured_fraction_theta_full 0.945
_diffrn_measured_fraction_theta_max 0.945
_diffrn_measurement_details
;
List of Runs (angles in degrees, time in seconds):

  # Type    Start    End  Width  t~exp~   \w     \q     \k     \f   Frames
#--------------------------------------------------------------------------
  1  \w    -94.00 -46.00   0.50    4.00    --  -10.50  45.00  90.00   96
  2  \w    -20.00  37.00   0.50    4.00    --  -10.50  45.00  90.00  114
  3  \w    -88.00  77.00   0.50    4.00    --  -10.50  45.00 150.00  330
;
_diffrn_measurement_device 'four-circle diffractometer'
_diffrn_measurement_device_type 'XtaLAB AFC10 (RCD3): fixed-chi single'
_diffrn_measurement_method '\w scans'
_diffrn_radiation_type MoK\a
_diffrn_radiation_wavelength 0.71073
_diffrn_reflns_av_R_equivalents 0.0446
_diffrn_reflns_av_unetI/netI 0.0567
_diffrn_reflns_Laue_measured_fraction_full 0.945
_diffrn_reflns_Laue_measured_fraction_max 0.945
_diffrn_reflns_limit_h_max 5
_diffrn_reflns_limit_h_min -6
_diffrn_reflns_limit_k_max 7
_diffrn_reflns_limit_k_min -7
_diffrn_reflns_limit_l_max 43
_diffrn_reflns_limit_l_min -40
_diffrn_reflns_number 7278
_diffrn_reflns_point_group_measured_fraction_full 0.945
_diffrn_reflns_point_group_measured_fraction_max 0.945
_diffrn_reflns_theta_full 25.242
_diffrn_reflns_theta_max 25.348
_diffrn_reflns_theta_min 2.246
_exptl_absorpt_coefficient_mu 0.580
_exptl_absorpt_correction_T_max 1.000
_exptl_absorpt_correction_T_min 0.882
_exptl_absorpt_correction_type gaussian
_exptl_absorpt_process_details
;
CrysAlisPro 1.171.40.15 (Rigaku Oxford Diffraction, 2018)
Numerical absorption correction based on gaussian integration over
			a multifaceted crystal model
Empirical absorption correction using spherical harmonics,
 implemented in SCALE3 ABSPACK scaling algorithm.
;
_exptl_crystal_colour 'clear colourless'
_exptl_crystal_colour_lustre clear
_exptl_crystal_colour_primary colourless
_exptl_crystal_density_diffrn 1.435
_exptl_crystal_description plate
_exptl_crystal_F_000 472
_exptl_crystal_size_max 0.259
_exptl_crystal_size_mid 0.087
_exptl_crystal_size_min 0.029
_refine_diff_density_max 1.234
_refine_diff_density_min -0.671
_refine_diff_density_rms 0.138
_refine_ls_extinction_method none
_refine_ls_goodness_of_fit_ref 1.240
_refine_ls_hydrogen_treatment constr
_refine_ls_matrix_type full
_refine_ls_number_parameters 215
_refine_ls_number_reflns 3598
_refine_ls_number_restraints 36
_refine_ls_restrained_S_all 1.234
_refine_ls_R_factor_all 0.0915
_refine_ls_R_factor_gt 0.0844
_refine_ls_shift/su_max 0.000
_refine_ls_shift/su_mean 0.000
_refine_ls_structure_factor_coef Fsqd
_refine_ls_weighting_details 'w=1/[\s^2^(Fo^2^)+(0.0653P)^2^+8.6723P] where P=(Fo^2^+2Fc^2^)/3'
_refine_ls_weighting_scheme calc
_refine_ls_wR_factor_gt 0.2228
_refine_ls_wR_factor_ref 0.2257
_reflns_Friedel_coverage 0.000
_reflns_number_gt 3176
_reflns_number_total 3598
_reflns_threshold_expression 'I > 2\s(I)'
_cod_data_source_file d2cc00663d4.cif
_cod_data_source_block kusumoto200219tetraclc12
_cod_depositor_comments 'Adding full bibliography for 7129915--7129916.cif.'
_cod_database_code 7129916
_shelx_shelxl_version_number 2018/3
_shelx_space_group_comment
;
The symmetry employed for this shelxl refinement is uniquely defined
by the following loop, which should always be used as a source of
symmetry information in preference to the above space-group names.
They are only intended as comments.
;
_olex2_refinement_description
;
1. Fixed Uiso
 At 1.2 times of:
  All C(H,H) groups
 At 1.5 times of:
  All C(H,H,H) groups
2. Uiso/Uaniso restraints and constraints
Uanis(C5) \\sim Ueq, Uanis(C4) \\sim Ueq, Uanis(C3) \\sim Ueq, Uanis(C2) \\sim
Ueq, Uanis(C1) \\sim Ueq, Uanis(C6) \\sim Ueq: with sigma of 0.1 and sigma for
terminal atoms of 0.2
Uanis(C1) = Uanis(C6) = Uanis(C5) = Uanis(C4) = Uanis(C3) = Uanis(C2)
3.a Secondary CH2 refined with riding coordinates:
 C10(H10A,H10B), C9(H9A,H9B), C11(H11A,H11B), C14(H14A,H14B), C12(H12A,H12B),
 C13(H13A,H13B), C16(H16A,H16B), C15(H15A,H15B), C18(H18A,H18B), C17(H17A,H17B),
  C19(H19A,H19B)
3.b Idealised Me refined as rotating group:
 C20(H20A,H20B,H20C)
;
_olex2_submission_special_instructions 'No special instructions were received'
_oxdiff_exptl_absorpt_empirical_details
;
Empirical correction (ABSPACK) includes:
- Absorption correction using spherical harmonics
- Frame scaling
;

loop_
_space_group_symop_operation_xyz
'x, y, z'
'-x, -y, -z'

loop_
_atom_site_label
_atom_site_type_symbol
_atom_site_fract_x
_atom_site_fract_y
_atom_site_fract_z
_atom_site_U_iso_or_equiv
_atom_site_adp_type
_atom_site_occupancy
_atom_site_site_symmetry_order
_atom_site_calc_flag
_atom_site_refinement_flags_posn
_atom_site_refinement_flags_adp
_atom_site_refinement_flags_occupancy
_atom_site_disorder_assembly
_atom_site_disorder_group
Cl1 Cl 1.1419(3) 0.9541(2) 0.57529(4) 0.0145(4) Uani 1 1 d . . . . .
Cl2 Cl 0.8402(3) 1.2017(2) 0.51947(4) 0.0164(4) Uani 1 1 d . . . . .
Cl4 Cl 0.4878(3) 1.6457(2) 0.63191(4) 0.0163(4) Uani 1 1 d . . . . .
Cl3 Cl 0.5276(3) 1.5528(2) 0.54744(4) 0.0154(4) Uani 1 1 d . . . . .
O1 O 1.1965(9) 0.9589(8) 0.66165(13) 0.0227(11) Uani 1 1 d . . . . .
O2 O 0.6706(10) 1.4258(8) 0.70283(13) 0.0238(11) Uani 1 1 d . . . . .
N1 N 0.9553(11) 1.1872(10) 0.69082(15) 0.0196(12) Uani 1 1 d . . . . .
C2 C 0.8296(11) 1.2584(10) 0.56521(17) 0.0128(6) Uani 1 1 d . U . . .
C1 C 0.9592(11) 1.1429(10) 0.59090(17) 0.0128(6) Uani 1 1 d . U . . .
C5 C 0.7848(11) 1.3349(10) 0.64048(17) 0.0128(6) Uani 1 1 d . U . . .
C6 C 0.9371(11) 1.1843(10) 0.62730(18) 0.0128(6) Uani 1 1 d . U . . .
C4 C 0.6636(11) 1.4543(10) 0.61585(18) 0.0128(6) Uani 1 1 d . U . . .
C3 C 0.6857(11) 1.4156(10) 0.57875(17) 0.0128(6) Uani 1 1 d . U . . .
C8 C 0.7876(13) 1.3300(11) 0.68138(19) 0.0186(14) Uani 1 1 d . . . . .
C7 C 1.0483(13) 1.0900(11) 0.66059(18) 0.0181(13) Uani 1 1 d . . . . .
C10 C 0.7707(14) 0.9402(12) 0.74342(19) 0.0215(14) Uani 1 1 d . . . . .
H10A H 0.707733 0.820476 0.724005 0.026 Uiso 1 1 calc R U . . .
H10B H 0.613115 1.005180 0.749523 0.026 Uiso 1 1 calc R U . . .
C9 C 1.0057(14) 1.1297(12) 0.72859(18) 0.0220(15) Uani 1 1 d . . . . .
H9A H 1.030675 1.269316 0.744429 0.026 Uiso 1 1 calc R U . . .
H9B H 1.179410 1.079971 0.729570 0.026 Uiso 1 1 calc R U . . .
C11 C 0.8515(15) 0.8279(13) 0.7776(2) 0.0267(16) Uani 1 1 d . . . . .
H11A H 1.018815 0.774686 0.772085 0.032 Uiso 1 1 calc R U . . .
H11B H 0.899906 0.945201 0.797664 0.032 Uiso 1 1 calc R U . . .
C14 C 0.4938(15) 0.2862(13) 0.8345(2) 0.0275(16) Uani 1 1 d . . . . .
H14A H 0.446683 0.178416 0.813157 0.033 Uiso 1 1 calc R U . . .
H14B H 0.324458 0.332820 0.841398 0.033 Uiso 1 1 calc R U . . .
C12 C 0.6249(14) 0.6254(13) 0.79091(19) 0.0243(15) Uani 1 1 d . . . . .
H12A H 0.563641 0.515447 0.770109 0.029 Uiso 1 1 calc R U . . .
H12B H 0.464111 0.681669 0.798734 0.029 Uiso 1 1 calc R U . . .
C13 C 0.7135(14) 0.4974(13) 0.8230(2) 0.0279(16) Uani 1 1 d . . . . .
H13A H 0.882179 0.450629 0.815753 0.033 Uiso 1 1 calc R U . . .
H13B H 0.762253 0.604517 0.844359 0.033 Uiso 1 1 calc R U . . .
C16 C 0.3626(16) -0.0523(14) 0.8784(2) 0.0309(17) Uani 1 1 d . . . . .
H16A H 0.316915 -0.160428 0.857135 0.037 Uiso 1 1 calc R U . . .
H16B H 0.192376 -0.006341 0.885123 0.037 Uiso 1 1 calc R U . . .
C15 C 0.5802(15) 0.1590(14) 0.8668(2) 0.0321(18) Uani 1 1 d . . . . .
H15A H 0.750078 0.113017 0.859946 0.039 Uiso 1 1 calc R U . . .
H15B H 0.627003 0.266820 0.888175 0.039 Uiso 1 1 calc R U . . .
C18 C 0.2312(16) -0.3914(14) 0.9229(2) 0.0322(17) Uani 1 1 d . . . . .
H18A H 0.182265 -0.499174 0.901572 0.039 Uiso 1 1 calc R U . . .
H18B H 0.061883 -0.346129 0.930238 0.039 Uiso 1 1 calc R U . . .
C17 C 0.4465(16) -0.1796(15) 0.9110(2) 0.0343(18) Uani 1 1 d . . . . .
H17A H 0.617111 -0.224867 0.904241 0.041 Uiso 1 1 calc R U . . .
H17B H 0.492390 -0.071024 0.932211 0.041 Uiso 1 1 calc R U . . .
C20 C 0.1077(19) -0.7310(16) 0.9666(2) 0.043(2) Uani 1 1 d . . . . .
H20A H 0.059878 -0.839927 0.945747 0.065 Uiso 1 1 calc R U . . .
H20B H -0.059068 -0.688898 0.975010 0.065 Uiso 1 1 calc R U . . .
H20C H 0.182994 -0.803432 0.986765 0.065 Uiso 1 1 calc R U . . .
C19 C 0.3213(18) -0.5174(15) 0.9546(2) 0.0390(19) Uani 1 1 d . . . . .
H19A H 0.491583 -0.561357 0.947303 0.047 Uiso 1 1 calc R U . . .
H19B H 0.369003 -0.409796 0.975949 0.047 Uiso 1 1 calc R U . . .

loop_
_atom_site_aniso_label
_atom_site_aniso_U_11
_atom_site_aniso_U_22
_atom_site_aniso_U_33
_atom_site_aniso_U_23
_atom_site_aniso_U_13
_atom_site_aniso_U_12
Cl1 0.0049(7) 0.0070(7) 0.0322(9) 0.0004(6) 0.0024(6) 0.0028(5)
Cl2 0.0102(7) 0.0116(7) 0.0270(8) 0.0017(6) 0.0014(6) 0.0024(6)
Cl4 0.0098(7) 0.0089(7) 0.0328(9) 0.0017(6) 0.0026(6) 0.0071(6)
Cl3 0.0065(7) 0.0096(7) 0.0302(8) 0.0049(6) -0.0008(6) 0.0024(5)
O1 0.017(2) 0.023(3) 0.035(3) 0.004(2) 0.001(2) 0.018(2)
O2 0.025(3) 0.021(3) 0.031(3) 0.001(2) 0.006(2) 0.015(2)
N1 0.020(3) 0.022(3) 0.021(3) 0.003(2) 0.003(2) 0.012(2)
C2 0.0024(11) 0.0038(12) 0.0320(14) 0.0026(10) 0.0009(10) 0.0007(9)
C1 0.0024(11) 0.0038(12) 0.0320(14) 0.0026(10) 0.0009(10) 0.0007(9)
C5 0.0024(11) 0.0038(12) 0.0320(14) 0.0026(10) 0.0009(10) 0.0007(9)
C6 0.0024(11) 0.0038(12) 0.0320(14) 0.0026(10) 0.0009(10) 0.0007(9)
C4 0.0024(11) 0.0038(12) 0.0320(14) 0.0026(10) 0.0009(10) 0.0007(9)
C3 0.0024(11) 0.0038(12) 0.0320(14) 0.0026(10) 0.0009(10) 0.0007(9)
C8 0.012(3) 0.013(3) 0.031(4) 0.001(3) 0.002(3) 0.005(3)
C7 0.010(3) 0.015(3) 0.030(4) 0.002(3) 0.002(3) 0.005(3)
C10 0.017(3) 0.022(4) 0.028(4) 0.001(3) -0.002(3) 0.010(3)
C9 0.022(4) 0.025(4) 0.025(4) 0.006(3) 0.003(3) 0.015(3)
C11 0.023(4) 0.031(4) 0.031(4) 0.009(3) 0.003(3) 0.014(3)
C14 0.023(4) 0.034(4) 0.027(4) 0.003(3) 0.000(3) 0.010(3)
C12 0.017(3) 0.032(4) 0.026(4) 0.002(3) 0.001(3) 0.011(3)
C13 0.018(4) 0.032(4) 0.035(4) 0.012(3) 0.001(3) 0.009(3)
C16 0.031(4) 0.039(5) 0.028(4) 0.007(3) 0.002(3) 0.019(4)
C15 0.024(4) 0.040(5) 0.036(4) 0.009(3) 0.001(3) 0.014(3)
C18 0.030(4) 0.038(5) 0.032(4) 0.006(3) 0.003(3) 0.015(4)
C17 0.031(4) 0.043(5) 0.035(4) 0.010(3) 0.002(3) 0.021(4)
C20 0.044(5) 0.042(5) 0.046(5) 0.011(4) 0.005(4) 0.015(4)
C19 0.036(5) 0.044(5) 0.039(5) 0.010(4) 0.001(4) 0.014(4)

loop_
_atom_type_symbol
_atom_type_description
_atom_type_scat_dispersion_real
_atom_type_scat_dispersion_imag
_atom_type_scat_source
C C 0.0033 0.0016 'International Tables Vol C Tables 4.2.6.8 and 6.1.1.4'
H H 0.0000 0.0000 'International Tables Vol C Tables 4.2.6.8 and 6.1.1.4'
Cl Cl 0.1484 0.1585 'International Tables Vol C Tables 4.2.6.8 and 6.1.1.4'
N N 0.0061 0.0033 'International Tables Vol C Tables 4.2.6.8 and 6.1.1.4'
O O 0.0106 0.0060 'International Tables Vol C Tables 4.2.6.8 and 6.1.1.4'

loop_
_exptl_crystal_face_index_h
_exptl_crystal_face_index_k
_exptl_crystal_face_index_l
_exptl_crystal_face_perp_dist
7 -2 -1 0.3067
0 1 -51 0.0225
-7 3 1 0.2475
0 -1 51 0.0060
-1 -7 -22 0.0375
0 7 22 0.0361
7 -3 0 0.2569
7 -3 -1 0.0045

loop_
_geom_angle_atom_site_label_1
_geom_angle_atom_site_label_2
_geom_angle_atom_site_label_3
_geom_angle
_geom_angle_site_symmetry_1
_geom_angle_site_symmetry_3
_geom_angle_publ_flag
C8 N1 C9 123.7(5) . . ?
C7 N1 C8 112.7(5) . . ?
C7 N1 C9 123.3(5) . . ?
C1 C2 Cl2 120.5(4) . . ?
C3 C2 Cl2 121.0(5) . . ?
C3 C2 C1 118.6(6) . . ?
C2 C1 Cl1 119.8(5) . . ?
C6 C1 Cl1 121.1(4) . . ?
C6 C1 C2 119.1(5) . . ?
C6 C5 C8 108.1(5) . . ?
C4 C5 C6 120.0(6) . . ?
C4 C5 C8 131.9(5) . . ?
C1 C6 C5 121.8(5) . . ?
C1 C6 C7 131.4(5) . . ?
C5 C6 C7 106.8(5) . . ?
C5 C4 Cl4 120.0(5) . . ?
C3 C4 Cl4 121.1(4) . . ?
C3 C4 C5 118.9(5) . . ?
C2 C3 Cl3 118.2(5) . . ?
C4 C3 Cl3 120.2(4) . . ?
C4 C3 C2 121.6(5) . . ?
O2 C8 N1 125.4(6) . . ?
O2 C8 C5 128.6(6) . . ?
N1 C8 C5 106.0(5) . . ?
O1 C7 N1 125.1(6) . . ?
O1 C7 C6 128.5(6) . . ?
N1 C7 C6 106.3(5) . . ?
H10A C10 H10B 107.8 . . ?
C9 C10 H10A 109.0 . . ?
C9 C10 H10B 109.0 . . ?
C9 C10 C11 112.9(6) . . ?
C11 C10 H10A 109.0 . . ?
C11 C10 H10B 109.0 . . ?
N1 C9 C10 112.1(6) . . ?
N1 C9 H9A 109.2 . . ?
N1 C9 H9B 109.2 . . ?
C10 C9 H9A 109.2 . . ?
C10 C9 H9B 109.2 . . ?
H9A C9 H9B 107.9 . . ?
C10 C11 H11A 108.9 . . ?
C10 C11 H11B 108.9 . . ?
H11A C11 H11B 107.7 . . ?
C12 C11 C10 113.3(6) . . ?
C12 C11 H11A 108.9 . . ?
C12 C11 H11B 108.9 . . ?
H14A C14 H14B 107.7 . . ?
C13 C14 H14A 108.8 . . ?
C13 C14 H14B 108.8 . . ?
C13 C14 C15 113.8(6) . . ?
C15 C14 H14A 108.8 . . ?
C15 C14 H14B 108.8 . . ?
C11 C12 H12A 108.8 . . ?
C11 C12 H12B 108.8 . . ?
C11 C12 C13 113.7(6) . . ?
H12A C12 H12B 107.7 . . ?
C13 C12 H12A 108.8 . . ?
C13 C12 H12B 108.8 . . ?
C14 C13 C12 113.6(6) . . ?
C14 C13 H13A 108.8 . . ?
C14 C13 H13B 108.8 . . ?
C12 C13 H13A 108.8 . . ?
C12 C13 H13B 108.8 . . ?
H13A C13 H13B 107.7 . . ?
H16A C16 H16B 107.6 . . ?
C15 C16 H16A 108.6 . . ?
C15 C16 H16B 108.6 . . ?
C15 C16 C17 114.5(7) . . ?
C17 C16 H16A 108.6 . . ?
C17 C16 H16B 108.6 . . ?
C14 C15 H15A 108.7 . . ?
C14 C15 H15B 108.7 . . ?
C16 C15 C14 114.1(6) . . ?
C16 C15 H15A 108.7 . . ?
C16 C15 H15B 108.7 . . ?
H15A C15 H15B 107.6 . . ?
H18A C18 H18B 107.6 . . ?
C17 C18 H18A 108.7 . . ?
C17 C18 H18B 108.7 . . ?
C17 C18 C19 114.2(7) . . ?
C19 C18 H18A 108.7 . . ?
C19 C18 H18B 108.7 . . ?
C16 C17 H17A 108.5 . . ?
C16 C17 H17B 108.5 . . ?
C18 C17 C16 115.2(7) . . ?
C18 C17 H17A 108.5 . . ?
C18 C17 H17B 108.5 . . ?
H17A C17 H17B 107.5 . . ?
H20A C20 H20B 109.5 . . ?
H20A C20 H20C 109.5 . . ?
H20B C20 H20C 109.5 . . ?
C19 C20 H20A 109.5 . . ?
C19 C20 H20B 109.5 . . ?
C19 C20 H20C 109.5 . . ?
C18 C19 H19A 108.6 . . ?
C18 C19 H19B 108.6 . . ?
C20 C19 C18 114.6(7) . . ?
C20 C19 H19A 108.6 . . ?
C20 C19 H19B 108.6 . . ?
H19A C19 H19B 107.6 . . ?

loop_
_geom_bond_atom_site_label_1
_geom_bond_atom_site_label_2
_geom_bond_distance
_geom_bond_site_symmetry_2
_geom_bond_publ_flag
Cl1 C1 1.722(6) . ?
Cl2 C2 1.693(6) . ?
Cl4 C4 1.715(6) . ?
Cl3 C3 1.720(6) . ?
O1 C7 1.215(7) . ?
O2 C8 1.201(8) . ?
N1 C8 1.392(8) . ?
N1 C7 1.373(8) . ?
N1 C9 1.455(8) . ?
C2 C1 1.421(8) . ?
C2 C3 1.412(8) . ?
C1 C6 1.351(9) . ?
C5 C6 1.405(8) . ?
C5 C4 1.386(8) . ?
C5 C8 1.484(9) . ?
C6 C7 1.506(9) . ?
C4 C3 1.372(9) . ?
C10 H10A 0.9900 . ?
C10 H10B 0.9900 . ?
C10 C9 1.508(10) . ?
C10 C11 1.523(9) . ?
C9 H9A 0.9900 . ?
C9 H9B 0.9900 . ?
C11 H11A 0.9900 . ?
C11 H11B 0.9900 . ?
C11 C12 1.510(10) . ?
C14 H14A 0.9900 . ?
C14 H14B 0.9900 . ?
C14 C13 1.505(10) . ?
C14 C15 1.530(10) . ?
C12 H12A 0.9900 . ?
C12 H12B 0.9900 . ?
C12 C13 1.529(9) . ?
C13 H13A 0.9900 . ?
C13 H13B 0.9900 . ?
C16 H16A 0.9900 . ?
C16 H16B 0.9900 . ?
C16 C15 1.501(11) . ?
C16 C17 1.530(10) . ?
C15 H15A 0.9900 . ?
C15 H15B 0.9900 . ?
C18 H18A 0.9900 . ?
C18 H18B 0.9900 . ?
C18 C17 1.501(11) . ?
C18 C19 1.516(10) . ?
C17 H17A 0.9900 . ?
C17 H17B 0.9900 . ?
C20 H20A 0.9800 . ?
C20 H20B 0.9800 . ?
C20 H20C 0.9800 . ?
C20 C19 1.504(12) . ?
C19 H19A 0.9900 . ?
C19 H19B 0.9900 . ?

loop_
_geom_torsion_atom_site_label_1
_geom_torsion_atom_site_label_2
_geom_torsion_atom_site_label_3
_geom_torsion_atom_site_label_4
_geom_torsion
_geom_torsion_site_symmetry_1
_geom_torsion_site_symmetry_2
_geom_torsion_site_symmetry_3
_geom_torsion_site_symmetry_4
_geom_torsion_publ_flag
Cl1 C1 C6 C5 -178.9(5) . . . . ?
Cl1 C1 C6 C7 -0.4(9) . . . . ?
Cl2 C2 C1 Cl1 3.0(7) . . . . ?
Cl2 C2 C1 C6 -177.2(4) . . . . ?
Cl2 C2 C3 Cl3 -1.4(7) . . . . ?
Cl2 C2 C3 C4 176.6(4) . . . . ?
Cl4 C4 C3 Cl3 -1.9(7) . . . . ?
Cl4 C4 C3 C2 -179.9(4) . . . . ?
C2 C1 C6 C5 1.3(9) . . . . ?
C2 C1 C6 C7 179.8(6) . . . . ?
C1 C2 C3 Cl3 -179.5(4) . . . . ?
C1 C2 C3 C4 -1.5(8) . . . . ?
C1 C6 C7 O1 3.5(11) . . . . ?
C1 C6 C7 N1 -178.2(6) . . . . ?
C5 C6 C7 O1 -177.9(7) . . . . ?
C5 C6 C7 N1 0.4(7) . . . . ?
C5 C4 C3 Cl3 177.7(4) . . . . ?
C5 C4 C3 C2 -0.3(8) . . . . ?
C6 C5 C4 Cl4 -177.7(4) . . . . ?
C6 C5 C4 C3 2.6(8) . . . . ?
C6 C5 C8 O2 -176.1(7) . . . . ?
C6 C5 C8 N1 3.4(7) . . . . ?
C4 C5 C6 C1 -3.2(9) . . . . ?
C4 C5 C6 C7 178.0(5) . . . . ?
C4 C5 C8 O2 3.5(12) . . . . ?
C4 C5 C8 N1 -177.0(6) . . . . ?
C3 C2 C1 Cl1 -178.8(4) . . . . ?
C3 C2 C1 C6 1.0(8) . . . . ?
C8 N1 C7 O1 -179.8(6) . . . . ?
C8 N1 C7 C6 1.9(7) . . . . ?
C8 N1 C9 C10 80.5(8) . . . . ?
C8 C5 C6 C1 176.5(5) . . . . ?
C8 C5 C6 C7 -2.3(7) . . . . ?
C8 C5 C4 Cl4 2.7(9) . . . . ?
C8 C5 C4 C3 -176.9(6) . . . . ?
C7 N1 C8 O2 176.2(7) . . . . ?
C7 N1 C8 C5 -3.3(7) . . . . ?
C7 N1 C9 C10 -93.5(7) . . . . ?
C10 C11 C12 C13 174.5(6) . . . . ?
C9 N1 C8 O2 1.7(11) . . . . ?
C9 N1 C8 C5 -177.9(6) . . . . ?
C9 N1 C7 O1 -5.2(11) . . . . ?
C9 N1 C7 C6 176.5(6) . . . . ?
C9 C10 C11 C12 -175.4(6) . . . . ?
C11 C10 C9 N1 162.9(5) . . . . ?
C11 C12 C13 C14 -176.1(6) . . . . ?
C13 C14 C15 C16 -179.8(6) . . . . ?
C15 C14 C13 C12 -179.3(6) . . . . ?
C15 C16 C17 C18 -180.0(7) . . . . ?
C17 C16 C15 C14 -179.6(7) . . . . ?
C17 C18 C19 C20 -179.6(7) . . . . ?
C19 C18 C17 C16 178.8(7) . . . . ?
